data_1011038
loop_
_publ_author_name
'Alsen, N'

_publ_section_title
;
Roentgenographische Untersuchungen der Kristallstrukturen von
Magnetkies, Breithauptit, Pentlandit, Millerit und verwandten
Verbindungen
;
_journal_coden_ASTM GFSFA4
_journal_name_full
;
Geologiska Foereningens i Stockholm Foerhandlingar
;
_journal_page_first 19
_journal_page_last 73
_journal_volume 47
_journal_year 1925
_chemical_compound_source 'from Wissen, river Sieg, Germany'
_chemical_formula_structural 'Ni S'
_chemical_formula_sum 'Ni S'
_chemical_name_mineral Millerite
_chemical_name_systematic 'Nickel sulfide'
_space_group_IT_number 160
_symmetry_cell_setting trigonal
_symmetry_space_group_name_Hall 'P 3* -2'
_symmetry_space_group_name_H-M 'R 3 m :R'
_cell_angle_alpha 116.6
_cell_angle_beta 116.6
_cell_angle_gamma 116.6
_cell_formula_units_Z 3
_cell_length_a 5.64
_cell_length_b 5.64
_cell_length_c 5.64
_cell_volume 84.0
_exptl_crystal_density_meas 5.3
_cod_original_sg_symbol_H-M 'R 3 m R'
_cod_database_code 1011038

loop_
_symmetry_equiv_pos_as_xyz
x,y,z
y,x,z
y,z,x
x,z,y
z,x,y
z,y,x

loop_
_atom_site_label
_atom_site_type_symbol
_atom_site_symmetry_multiplicity
_atom_site_Wyckoff_symbol
_atom_site_fract_x
_atom_site_fract_y
_atom_site_fract_z
_atom_site_occupancy
_atom_site_attached_hydrogens
_atom_site_calc_flag
Ni1 Ni2+ 3 b 0. 0.33 0. 1. 0 d
S1 S2- 3 b 0.7 0.7 0.43 1. 0 d

loop_
_atom_type_symbol
_atom_type_oxidation_number
Ni2+ 2.000
S2- -2.000
